data_4349057
loop_
_publ_author_name
'Wallen, Christian M.'
'Wielizcko, Marika'
'Bacsa, John'
'Scarborough, Christopher C.'

_publ_section_title
;
 Heterotrimetallic sandwich complexes supported by sulfonamido ligands
;
_journal_issue 1
_journal_name_full 'Inorganic Chemistry Frontiers'
_journal_page_first 142
_journal_paper_doi 10.1039/C5QI00233H
_journal_volume 3
_journal_year 2016
_chemical_formula_moiety 'C43 H69 Co N5 O6 S3'
_chemical_formula_sum 'C43 H69 Co N5 O6 S3'
_chemical_formula_weight 907.17
_space_group_crystal_system monoclinic
_space_group_IT_number 14
_space_group_name_Hall '-P 2yn'
_space_group_name_H-M_alt 'P 1 21/n 1'
_atom_sites_solution_hydrogens geom
_audit_creation_date 2015-10-25
_audit_creation_method
;
Olex2 1.2-dev
(compiled 2015.09.30 svn.r3233 for OlexSys, GUI svn.r5103)
;
_audit_update_record
;
2015-10-30 deposited with the CCDC.
2015-11-26 downloaded from the CCDC.
;
_cell_angle_alpha 90
_cell_angle_beta 102.4610(10)
_cell_angle_gamma 90
_cell_formula_units_Z 4
_cell_length_a 14.2734(9)
_cell_length_b 14.8425(9)
_cell_length_c 21.9158(14)
_cell_measurement_reflns_used 9735
_cell_measurement_temperature 100(2)
_cell_measurement_theta_max 30.551
_cell_measurement_theta_min 2.346
_cell_volume 4533.6(5)
_computing_cell_refinement 'SAINT v8.34A (Bruker, 2013)'
_computing_data_collection 'APEX2 v2014.11 (Bruker, 2014)'
_computing_data_reduction 'SAINT v8.34A (Bruker, 2013)'
_computing_molecular_graphics 'Olex2 (Dolomanov et al., 2009)'
_computing_publication_material 'Olex2 (Dolomanov et al., 2009)'
_computing_structure_refinement 'SHELXL-2014/7 (Sheldrick, 2014)'
_computing_structure_solution 'SHELXT-2014/4 (Sheldrick, 2015)'
_diffrn_ambient_temperature 100(2)
_diffrn_detector_area_resol_mean 512
_diffrn_measured_fraction_theta_full 0.999
_diffrn_measured_fraction_theta_max 0.997
_diffrn_measurement_device_type 'Bruker APEX-II CCD'
_diffrn_measurement_method '\f and \w scans'
_diffrn_radiation_monochromator graphite
_diffrn_radiation_type MoK\a
_diffrn_radiation_wavelength 0.71073
_diffrn_reflns_av_R_equivalents 0.0651
_diffrn_reflns_av_unetI/netI 0.0365
_diffrn_reflns_Laue_measured_fraction_full 0.999
_diffrn_reflns_Laue_measured_fraction_max 0.997
_diffrn_reflns_limit_h_max 20
_diffrn_reflns_limit_h_min -20
_diffrn_reflns_limit_k_max 21
_diffrn_reflns_limit_k_min -21
_diffrn_reflns_limit_l_max 31
_diffrn_reflns_limit_l_min -31
_diffrn_reflns_number 104077
_diffrn_reflns_point_group_measured_fraction_full 0.999
_diffrn_reflns_point_group_measured_fraction_max 0.997
_diffrn_reflns_theta_full 26.000
_diffrn_reflns_theta_max 30.581
_diffrn_reflns_theta_min 1.562
_diffrn_source 'fine-focus sealed tube'
_diffrn_source_current 35
_diffrn_source_voltage 45
_diffrn_standards_number 0
_exptl_absorpt_coefficient_mu 0.568
_exptl_absorpt_correction_T_max 0.7461
_exptl_absorpt_correction_T_min 0.6511
_exptl_absorpt_correction_type multi-scan
_exptl_absorpt_process_details
;
SADABS-2014/5 (Bruker,2014/5) was used for absorption correction.
wR2(int) was 0.1158 before and 0.0616 after correction.
The Ratio of minimum to maximum transmission is 0.8727.
The \l/2 correction factor is 0.00150.
;
_exptl_crystal_colour violet
_exptl_crystal_colour_primary violet
_exptl_crystal_density_diffrn 1.329
_exptl_crystal_description prism
_exptl_crystal_F_000 1940
_exptl_crystal_size_max 0.428
_exptl_crystal_size_mid 0.427
_exptl_crystal_size_min 0.382
_refine_diff_density_max 1.983
_refine_diff_density_min -1.670
_refine_diff_density_rms 0.115
_refine_ls_extinction_method none
_refine_ls_goodness_of_fit_ref 1.023
_refine_ls_hydrogen_treatment constr
_refine_ls_matrix_type full
_refine_ls_number_parameters 762
_refine_ls_number_reflns 13895
_refine_ls_number_restraints 561
_refine_ls_restrained_S_all 1.048
_refine_ls_R_factor_all 0.0919
_refine_ls_R_factor_gt 0.0711
_refine_ls_shift/su_max 0.005
_refine_ls_shift/su_mean 0.000
_refine_ls_structure_factor_coef Fsqd
_refine_ls_weighting_details 'w=1/[\s^2^(Fo^2^)+(0.0817P)^2^+13.2629P] where P=(Fo^2^+2Fc^2^)/3'
_refine_ls_weighting_scheme calc
_refine_ls_wR_factor_gt 0.1711
_refine_ls_wR_factor_ref 0.1890
_reflns_Friedel_coverage 0.000
_reflns_number_gt 10880
_reflns_number_total 13895
_reflns_threshold_expression 'I > 2\s(I)'
_cod_data_source_file c5qi00233h2.cif
_cod_data_source_block cmw04bucots
_cod_database_code 4349057
_shelx_space_group_comment
;
The symmetry employed for this shelxl refinement is uniquely defined
by the following loop, which should always be used as a source of
symmetry information in preference to the above space-group names.
They are only intended as comments.
;
_olex2_refinement_description
;
1. Fixed Uiso
 At 1.2 times of:
  All C(H) groups, All C(H,H) groups, All C(H,H,H,H) groups
 At 1.5 times of:
  All C(H,H,H) groups
2. Restrained distances
 S1-C1B \\sim S1-C1A
 with sigma of 0.004
 C41B-C40 \\sim C41-C40
 with sigma of 0.005
 C20A-C19A \\sim C20B-C19B
 with sigma of 0.004
 C11B-C10B \\sim C9A-C8A \\sim C20B-C19B
 with sigma of 0.005
 N1-C8B \\sim N1-C8A
 with sigma of 0.005
 S3B-C21A \\sim S3B-C21B
 with sigma of 0.004
 S3B-N4B \\sim S3A-N4A
 with sigma of 0.02
 S3A-C21B \\sim S3B-C21A
 with sigma of 0.02
 N4A-C20A \\sim N4B-C20B
 with sigma of 0.004
3. Restrained planarity
 C1A, C2A, C3A, C4A, C5A, C6A, C7A
 with sigma of 0.004
 C1B, C2B, C3B, C4B, C5B, C6B, C7B
 with sigma of 0.004
 C21A, C22A, C23A, C24A, C25A, C26A, C27A
 with sigma of 0.004
 C21B, C22B, C23B, C24B, C25B, C26B, C27B
 with sigma of 0.004
4. Uiso/Uaniso restraints and constraints
C2A \\sim C2B: within 2A with sigma of 0.004 and sigma for terminal atoms of
0.008
C3A \\sim C3B: within 2A with sigma of 0.004 and sigma for terminal atoms of
0.008
C5A \\sim C5B: within 2A with sigma of 0.004 and sigma for terminal atoms of
0.008
C6A \\sim C6B: within 2A with sigma of 0.004 and sigma for terminal atoms of
0.008
C4A \\sim C4B: within 2A with sigma of 0.004 and sigma for terminal atoms of
0.008
C7A \\sim C7B: within 2A with sigma of 0.004 and sigma for terminal atoms of
0.008
C1A \\sim C1B: within 2A with sigma of 0.004 and sigma for terminal atoms of
0.008
C20A \\sim C20B: within 2A with sigma of 0.004 and sigma for terminal atoms of
0.008
C19A \\sim C19B: within 2A with sigma of 0.004 and sigma for terminal atoms of
0.008
N2A \\sim N2B: within 2A with sigma of 0.004 and sigma for terminal atoms of
0.008
C10A \\sim C10B: within 2A with sigma of 0.002 and sigma for terminal atoms of
0.002
C11A \\sim C11B: within 2A with sigma of 0.004 and sigma for terminal atoms of
0.008
C9A \\sim C9B: within 2A with sigma of 0.004 and sigma for terminal atoms of
0.008
C8A \\sim C8B: within 2A with sigma of 0.004 and sigma for terminal atoms of
0.008
S3A \\sim S3B: within 2A with sigma of 0.004 and sigma for terminal atoms of
0.008
O5A \\sim O5B: within 2A with sigma of 0.004 and sigma for terminal atoms of
0.008
O6A \\sim O6B: within 2A with sigma of 0.004 and sigma for terminal atoms of
0.008
N4A \\sim N4B: within 2A with sigma of 0.002 and sigma for terminal atoms of
0.002
C21A \\sim C21B: within 2A with sigma of 0.004 and sigma for terminal atoms of
0.008
C22A \\sim C22B: within 2A with sigma of 0.004 and sigma for terminal atoms of
0.008
C23A \\sim C23B: within 2A with sigma of 0.004 and sigma for terminal atoms of
0.008
C24A \\sim C24B: within 2A with sigma of 0.004 and sigma for terminal atoms of
0.008
C25A \\sim C25B: within 2A with sigma of 0.004 and sigma for terminal atoms of
0.008
C26A \\sim C26B: within 2A with sigma of 0.004 and sigma for terminal atoms of
0.008
C27A \\sim C27B: within 2A with sigma of 0.004 and sigma for terminal atoms of
0.008
C41B \\sim C41: within 2A with sigma of 0.001 and sigma for terminal atoms of
0.002
C42B \\sim C42: within 2A with sigma of 0.001 and sigma for terminal atoms of
0.002
C43 \\sim C43B: within 2A with sigma of 0.001 and sigma for terminal atoms of
0.002
C19A \\sim C19B: within 2A with sigma of 0.001 and sigma for terminal atoms of
0.002
O5A \\sim O5B: within 2A with sigma of 0.002 and sigma for terminal atoms of
0.004
Uanis(C27A) \\sim Ueq, Uanis(C27B) \\sim Ueq: with sigma of 0.004 and sigma for
terminal atoms of 0.004
Uanis(N4B) \\sim Ueq, Uanis(N4A) \\sim Ueq: with sigma of 0.004 and sigma for
terminal atoms of 0.008
Uanis(S3A) \\sim Ueq, Uanis(S3B) \\sim Ueq: with sigma of 0.002 and sigma for
terminal atoms of 0.002
Uanis(C41) \\sim Ueq, Uanis(C41B) \\sim Ueq: with sigma of 0.004 and sigma for
terminal atoms of 0.008
Uanis(C8A) = Uanis(C8B)
Uanis(C9B) = Uanis(C9A)
Uanis(C20A) = Uanis(C20B)
Uanis(C27B) = Uanis(C27A)
5. Rigid body (RIGU) restrains
 N2A, C9A, C8A, N1
 with sigma for 1-2 distances of 0.002 and sigma for 1-3 distances of 0.002
 C19A, N2A, C9A, C10A
 with sigma for 1-2 distances of 0.002 and sigma for 1-3 distances of 0.002
 N1, C8B, C9B, N2B
 with sigma for 1-2 distances of 0.002 and sigma for 1-3 distances of 0.002
 C10B, C11B, N3
 with sigma for 1-2 distances of 0.002 and sigma for 1-3 distances of 0.002
 C19B, N2B, C9B, C10B
 with sigma for 1-2 distances of 0.002 and sigma for 1-3 distances of 0.002
 C21A, C22A, C23A, C24A, C25A, C26A, C27A, O6A, O5A, S3A, N4A
 with sigma for 1-2 distances of 0.002 and sigma for 1-3 distances of 0.002
 N4B, S3B, O5B, O6B, C21B, C22B, C23B, C24B, C25B, C26B, C27B
 with sigma for 1-2 distances of 0.002 and sigma for 1-3 distances of 0.002
 N4A, C20A, C19A, N2A
 with sigma for 1-2 distances of 0.002 and sigma for 1-3 distances of 0.002
 C41, C42, C42B, C43, C41B, C43B
 with sigma for 1-2 distances of 0.002 and sigma for 1-3 distances of 0.002
6. Same fragment restrains
{N4B, S3B, O5B, O6B, C21B, C22B, C23B, C24B, C25B, C26B, C27B} sigma for 1-2:
0.002, 1-3: 0.002
as
{N4A, S3A, O5A, O6A, C21A, C22A, C23A, C24A, C25A, C26A, C27A}
{N2B, C9B, C8B, C10B, C11B, C19B, C20B} sigma for 1-2: 0.002, 1-3: 0.002
as
{N2A, C9A, C8A, C10A, C11A, C19A, C20A}
{C1B, C2B, C3B, C4B, C5B, C6B, C7B} sigma for 1-2: 0.002, 1-3: 0.002
as
{C1A, C2A, C3A, C4A, C5A, C6A, C7A}
{C41B, C42B, C43B} sigma for 1-2: 0.002, 1-3: 0.002
as
{C41, C42, C43}
7. Others
 Sof(N4B)=Sof(S3B)=Sof(O5B)=Sof(O6B)=Sof(C21B)=Sof(C22B)=Sof(H22B)=Sof(C23B)=
 Sof(H23B)=Sof(C24B)=Sof(C25B)=Sof(H25B)=Sof(C26B)=Sof(H26B)=Sof(C27B)=
 Sof(H27D)=Sof(H27E)=Sof(H27F)=Sof(N2B)=Sof(C9B)=Sof(H9BA)=Sof(H9BB)=Sof(C8B)=
 Sof(H8BA)=Sof(H8BB)=Sof(C10B)=Sof(H10C)=Sof(H10D)=Sof(C11B)=Sof(H11C)=
 Sof(H11D)=Sof(C19B)=Sof(H19C)=Sof(H19D)=Sof(C20B)=Sof(H20C)=Sof(H20D)=Sof(C1B)=
 Sof(C2B)=Sof(H2B)=Sof(C3B)=Sof(H3B)=Sof(C4B)=Sof(C5B)=Sof(H5B)=Sof(C6B)=
 Sof(H6B)=Sof(C7B)=Sof(H7BA)=Sof(H7BB)=Sof(H7BC)=Sof(H40C)=Sof(H40D)=Sof(C41B)=
 Sof(H41C)=Sof(H41D)=Sof(C42B)=Sof(H42C)=Sof(H42D)=Sof(C43B)=Sof(H43D)=
 Sof(H43E)=Sof(H43F)=1-FVAR(1)
 Sof(N4A)=Sof(S3A)=Sof(O5A)=Sof(O6A)=Sof(C21A)=Sof(C22A)=Sof(H22A)=Sof(C23A)=
 Sof(H23A)=Sof(C24A)=Sof(C25A)=Sof(H25A)=Sof(C26A)=Sof(H26A)=Sof(C27A)=
 Sof(H27A)=Sof(H27B)=Sof(H27C)=Sof(N2A)=Sof(C9A)=Sof(H9AA)=Sof(H9AB)=Sof(C8A)=
 Sof(H8AA)=Sof(H8AB)=Sof(C10A)=Sof(H10A)=Sof(H10B)=Sof(C11A)=Sof(H11A)=
 Sof(H11B)=Sof(C19A)=Sof(H19A)=Sof(H19B)=Sof(C20A)=Sof(H20A)=Sof(H20B)=Sof(C1A)=
 Sof(C2A)=Sof(H2A)=Sof(C3A)=Sof(H3A)=Sof(C4A)=Sof(C5A)=Sof(H5A)=Sof(C6A)=
 Sof(H6A)=Sof(C7A)=Sof(H7AA)=Sof(H7AB)=Sof(H7AC)=Sof(H40A)=Sof(H40B)=Sof(C41)=
 Sof(H41A)=Sof(H41B)=Sof(C42)=Sof(H42A)=Sof(H42B)=Sof(C43)=Sof(H43A)=Sof(H43B)=
 Sof(H43C)=FVAR(1)
8.a Secondary CH2 refined with riding coordinates:
 C9A(H9AA,H9AB), C8A(H8AA,H8AB), C10A(H10A,H10B), C11A(H11A,H11B), C19A(H19A,
 H19B), C20A(H20A,H20B), C9B(H9BA,H9BB), C8B(H8BA,H8BB), C10B(H10C,H10D),
 C11B(H11C,H11D), C19B(H19C,H19D), C20B(H20C,H20D), C28(H28A,H28B), C29(H29A,
 H29B), C30(H30A,H30B), C32(H3,H2), C33(H33A,H33B), C34(H34A,H34B), C36(H4,H1),
 C37(H37A,H37B), C38(H38A,H38B), C40(H40A,H40B), C40(H40C,H40D), C41(H41A,H41B),
  C42(H42A,H42B), C41B(H41C,H41D), C42B(H42C,H42D)
8.b Aromatic/amide H refined with riding coordinates:
 C13(H13), C14(H14), C16(H16), C17(H17), C22A(H22A), C23A(H23A), C25A(H25A),
 C26A(H26A), C2A(H2A), C3A(H3A), C5A(H5A), C6A(H6A), C22B(H22B), C23B(H23B),
 C25B(H25B), C26B(H26B), C2B(H2B), C3B(H3B), C5B(H5B), C6B(H6B)
8.c Idealised Me refined as rotating group:
 C18(H18A,H18B,H18C), C27A(H27A,H27B,H27C), C7A(H7AA,H7AB,H7AC), C27B(H27D,
 H27E,H27F), C7B(H7BA,H7BB,H7BC), C31(H31A,H31B,H31C), C35(H35A,H35B,H35C),
 C39(H39A,H39B,H39C), C43(H43A,H43B,H43C), C43B(H43D,H43E,H43F)
;
_shelx_shelxl_version_number 2014/7
_olex2_diffrn_ambient_temperature_device 'Oxford Cryosystems'
_olex2_exptl_crystal_mounting_method 'The crystal was mounted on a loop with paratone oil'
_olex2_submission_original_sample_id CMW04BuCoTs
_olex2_submission_special_instructions 'No special instructions were received'

loop_
_space_group_symop_operation_xyz
'x, y, z'
'-x+1/2, y+1/2, -z+1/2'
'-x, -y, -z'
'x-1/2, -y-1/2, z-1/2'

loop_
_atom_site_label
_atom_site_type_symbol
_atom_site_fract_x
_atom_site_fract_y
_atom_site_fract_z
_atom_site_U_iso_or_equiv
_atom_site_adp_type
_atom_site_occupancy
_atom_site_site_symmetry_order
_atom_site_calc_flag
_atom_site_refinement_flags_posn
_atom_site_refinement_flags_adp
_atom_site_refinement_flags_occupancy
_atom_site_disorder_assembly
_atom_site_disorder_group
Co1 Co 0.63128(2) 0.55781(3) 0.76404(2) 0.01784(10) Uani 1 1 d . . . . .
S1 S 0.41941(4) 0.57950(4) 0.68202(3) 0.01768(13) Uani 1 1 d D . . . .
S2 S 0.66850(5) 0.41790(5) 0.87678(3) 0.02198(14) Uani 1 1 d . . . . .
O1 O 0.42414(15) 0.48225(14) 0.68638(10) 0.0251(4) Uani 1 1 d . . . . .
O2 O 0.33030(14) 0.62160(17) 0.68837(10) 0.0292(5) Uani 1 1 d . . . . .
O3 O 0.63423(16) 0.40273(17) 0.93364(11) 0.0320(5) Uani 1 1 d . . . . .
O4 O 0.63538(16) 0.35670(16) 0.82524(11) 0.0310(5) Uani 1 1 d . . . . .
N1 N 0.50862(16) 0.61857(15) 0.73006(11) 0.0189(4) Uani 1 1 d D U . . .
N3 N 0.64806(16) 0.51702(17) 0.85129(11) 0.0216(4) Uani 1 1 d . U . . .
C12 C 0.79524(19) 0.40760(18) 0.89839(12) 0.0194(5) Uani 1 1 d . . . . .
C13 C 0.8473(2) 0.41243(19) 0.85128(13) 0.0218(5) Uani 1 1 d . . . . .
H13 H 0.8148 0.4177 0.8088 0.026 Uiso 1 1 calc R . . . .
C14 C 0.9465(2) 0.4095(2) 0.86683(13) 0.0232(5) Uani 1 1 d . . . . .
H14 H 0.9818 0.4131 0.8348 0.028 Uiso 1 1 calc R . . . .
C15 C 0.9955(2) 0.4012(2) 0.92893(14) 0.0254(6) Uani 1 1 d . . . . .
C16 C 0.9428(2) 0.3973(2) 0.97511(14) 0.0284(6) Uani 1 1 d . . . . .
H16 H 0.9753 0.3925 1.0176 0.034 Uiso 1 1 calc R . . . .
C17 C 0.8432(2) 0.4002(2) 0.96030(13) 0.0234(5) Uani 1 1 d . . . . .
H17 H 0.8081 0.3971 0.9925 0.028 Uiso 1 1 calc R . . . .
C18 C 1.1039(2) 0.3980(3) 0.94472(18) 0.0461(10) Uani 1 1 d . . . . .
H18A H 1.1259 0.3450 0.9250 0.069 Uiso 1 1 calc GR . . . .
H18B H 1.1267 0.3942 0.9901 0.069 Uiso 1 1 calc GR . . . .
H18C H 1.1294 0.4527 0.9292 0.069 Uiso 1 1 calc GR . . . .
N4A N 0.7435(3) 0.5691(3) 0.72522(17) 0.0226(7) Uani 0.5813(19) 1 d D U P A 1
S3A S 0.78283(14) 0.49975(13) 0.68260(8) 0.0233(4) Uani 0.5813(19) 1 d D U P A 1
O5A O 0.7131(3) 0.4272(2) 0.6679(2) 0.0319(9) Uani 0.5813(19) 1 d D U P A 1
O6A O 0.8807(3) 0.4727(4) 0.70731(19) 0.0360(10) Uani 0.5813(19) 1 d D U P A 1
C21A C 0.7829(3) 0.5541(2) 0.61015(15) 0.0214(9) Uani 0.5813(19) 1 d D U P A 1
C22A C 0.8129(3) 0.6423(3) 0.6037(2) 0.0325(10) Uani 0.5813(19) 1 d D U P A 1
H22A H 0.8402 0.6768 0.6396 0.039 Uiso 0.5813(19) 1 calc R . P A 1
C23A C 0.8025(3) 0.6795(3) 0.5444(2) 0.0305(10) Uani 0.5813(19) 1 d D U P A 1
H23A H 0.8228 0.7396 0.5401 0.037 Uiso 0.5813(19) 1 calc R . P A 1
C24A C 0.7633(3) 0.6307(3) 0.49186(18) 0.0276(10) Uani 0.5813(19) 1 d D U P A 1
C25A C 0.7335(3) 0.5423(3) 0.4992(2) 0.0371(11) Uani 0.5813(19) 1 d D U P A 1
H25A H 0.7060 0.5076 0.4634 0.045 Uiso 0.5813(19) 1 calc R . P A 1
C26A C 0.7435(3) 0.5051(3) 0.5577(2) 0.0373(11) Uani 0.5813(19) 1 d D U P A 1
H26A H 0.7230 0.4450 0.5619 0.045 Uiso 0.5813(19) 1 calc R . P A 1
C27A C 0.7510(4) 0.6701(4) 0.4269(2) 0.0338(11) Uani 0.5813(19) 1 d D U P A 1
H27A H 0.7223 0.7302 0.4261 0.051 Uiso 0.5813(19) 1 calc GR . P A 1
H27B H 0.7089 0.6310 0.3969 0.051 Uiso 0.5813(19) 1 calc GR . P A 1
H27C H 0.8137 0.6746 0.4158 0.051 Uiso 0.5813(19) 1 calc GR . P A 1
N2A N 0.6774(3) 0.6817(3) 0.80331(17) 0.0194(8) Uani 0.5813(19) 1 d D U P A 1
C9A C 0.5892(3) 0.7370(3) 0.7970(2) 0.0250(8) Uani 0.5813(19) 1 d D U P A 1
H9AA H 0.6063 0.8017 0.7999 0.030 Uiso 0.5813(19) 1 calc R . P A 1
H9AB H 0.5565 0.7226 0.8313 0.030 Uiso 0.5813(19) 1 calc R . P A 1
C8A C 0.5220(3) 0.7177(3) 0.7342(2) 0.0229(9) Uani 0.5813(19) 1 d D U P A 1
H8AA H 0.4596 0.7482 0.7316 0.027 Uiso 0.5813(19) 1 calc R . P A 1
H8AB H 0.5505 0.7396 0.6995 0.027 Uiso 0.5813(19) 1 calc R . P A 1
C10A C 0.7217(3) 0.6637(3) 0.8698(2) 0.0213(7) Uani 0.5813(19) 1 d D U P A 1
H10A H 0.7207 0.7193 0.8946 0.026 Uiso 0.5813(19) 1 calc R . P A 1
H10B H 0.7894 0.6453 0.8737 0.026 Uiso 0.5813(19) 1 calc R . P A 1
C11A C 0.6669(10) 0.5890(5) 0.8951(3) 0.0235(13) Uani 0.5813(19) 1 d D U P A 1
H11A H 0.7054 0.5666 0.9354 0.028 Uiso 0.5813(19) 1 calc R . P A 1
H11B H 0.6057 0.6130 0.9027 0.028 Uiso 0.5813(19) 1 calc R . P A 1
C19A C 0.7462(3) 0.7199(3) 0.7689(2) 0.0260(8) Uani 0.5813(19) 1 d D U P A 1
H19A H 0.7870 0.7654 0.7951 0.031 Uiso 0.5813(19) 1 calc R . P A 1
H19B H 0.7111 0.7499 0.7304 0.031 Uiso 0.5813(19) 1 calc R . P A 1
C20A C 0.8089(3) 0.6441(3) 0.7520(2) 0.0261(8) Uani 0.5813(19) 1 d D U P A 1
H20A H 0.8452 0.6656 0.7211 0.031 Uiso 0.5813(19) 1 calc R . P A 1
H20B H 0.8553 0.6234 0.7898 0.031 Uiso 0.5813(19) 1 calc R . P A 1
C1A C 0.4368(3) 0.6025(3) 0.60540(16) 0.0198(11) Uani 0.5813(19) 1 d D U P A 1
C2A C 0.3831(3) 0.6682(3) 0.5689(2) 0.0271(9) Uani 0.5813(19) 1 d D U P A 1
H2A H 0.3371 0.7020 0.5848 0.032 Uiso 0.5813(19) 1 calc R . P A 1
C3A C 0.3967(3) 0.6845(3) 0.5089(2) 0.0298(10) Uani 0.5813(19) 1 d D U P A 1
H3A H 0.3593 0.7297 0.4842 0.036 Uiso 0.5813(19) 1 calc R . P A 1
C4A C 0.4626(3) 0.6370(3) 0.48458(18) 0.0267(13) Uani 0.5813(19) 1 d D U P A 1
C5A C 0.5172(3) 0.5697(3) 0.5219(2) 0.0322(10) Uani 0.5813(19) 1 d D U P A 1
H5A H 0.5630 0.5359 0.5058 0.039 Uiso 0.5813(19) 1 calc R . P A 1
C6A C 0.5046(3) 0.5525(3) 0.5821(2) 0.0285(10) Uani 0.5813(19) 1 d D U P A 1
H6A H 0.5415 0.5073 0.6071 0.034 Uiso 0.5813(19) 1 calc R . P A 1
C7A C 0.4768(4) 0.6552(5) 0.4192(2) 0.0421(16) Uani 0.5813(19) 1 d D U P A 1
H7AA H 0.4204 0.6344 0.3886 0.063 Uiso 0.5813(19) 1 calc GR . P A 1
H7AB H 0.5339 0.6230 0.4128 0.063 Uiso 0.5813(19) 1 calc GR . P A 1
H7AC H 0.4853 0.7201 0.4139 0.063 Uiso 0.5813(19) 1 calc GR . P A 1
N4B N 0.7414(4) 0.5888(3) 0.72652(19) 0.0221(9) Uani 0.4187(19) 1 d D U P A 2
S3B S 0.79853(18) 0.52276(18) 0.69143(10) 0.0243(6) Uani 0.4187(19) 1 d D U P A 2
O5B O 0.7501(4) 0.4361(3) 0.6868(3) 0.0290(11) Uani 0.4187(19) 1 d D U P A 2
O6B O 0.9001(3) 0.5218(4) 0.7173(2) 0.0276(11) Uani 0.4187(19) 1 d D U P A 2
C21B C 0.7839(3) 0.5629(3) 0.61324(16) 0.0199(11) Uani 0.4187(19) 1 d D U P A 2
C22B C 0.7334(3) 0.6413(3) 0.5917(2) 0.0250(11) Uani 0.4187(19) 1 d D U P A 2
H22B H 0.7005 0.6736 0.6181 0.030 Uiso 0.4187(19) 1 calc R . P A 2
C23B C 0.7314(4) 0.6720(3) 0.5318(2) 0.0254(11) Uani 0.4187(19) 1 d D U P A 2
H23B H 0.6968 0.7254 0.5174 0.030 Uiso 0.4187(19) 1 calc R . P A 2
C24B C 0.7786(4) 0.6266(3) 0.49276(18) 0.0252(12) Uani 0.4187(19) 1 d D U P A 2
C25B C 0.8288(4) 0.5482(4) 0.5148(2) 0.0253(11) Uani 0.4187(19) 1 d D U P A 2
H25B H 0.8619 0.5160 0.4884 0.030 Uiso 0.4187(19) 1 calc R . P A 2
C26B C 0.8308(4) 0.5170(3) 0.5745(2) 0.0250(11) Uani 0.4187(19) 1 d D U P A 2
H26B H 0.8649 0.4633 0.5888 0.030 Uiso 0.4187(19) 1 calc R . P A 2
C27B C 0.7765(6) 0.6596(5) 0.4271(2) 0.0338(11) Uani 0.4187(19) 1 d D U P A 2
H27D H 0.7264 0.6274 0.3975 0.051 Uiso 0.4187(19) 1 calc GR . P A 2
H27E H 0.8389 0.6483 0.4167 0.051 Uiso 0.4187(19) 1 calc GR . P A 2
H27F H 0.7629 0.7244 0.4246 0.051 Uiso 0.4187(19) 1 calc GR . P A 2
N2B N 0.6605(3) 0.6923(3) 0.8084(2) 0.0218(11) Uani 0.4187(19) 1 d D U P A 2
C9B C 0.5937(4) 0.7582(4) 0.7709(3) 0.0250(8) Uani 0.4187(19) 1 d D U P A 2
H9BA H 0.6206 0.7799 0.7355 0.030 Uiso 0.4187(19) 1 calc R . P A 2
H9BB H 0.5857 0.8107 0.7971 0.030 Uiso 0.4187(19) 1 calc R . P A 2
C8B C 0.4966(4) 0.7140(3) 0.7460(3) 0.0229(9) Uani 0.4187(19) 1 d D U P A 2
H8BA H 0.4573 0.7178 0.7780 0.027 Uiso 0.4187(19) 1 calc R . P A 2
H8BB H 0.4625 0.7467 0.7083 0.027 Uiso 0.4187(19) 1 calc R . P A 2
C10B C 0.6439(4) 0.6849(5) 0.8728(3) 0.0290(9) Uani 0.4187(19) 1 d D U P A 2
H10C H 0.5749 0.6935 0.8720 0.035 Uiso 0.4187(19) 1 calc R . P A 2
H10D H 0.6804 0.7325 0.8994 0.035 Uiso 0.4187(19) 1 calc R . P A 2
C11B C 0.6760(15) 0.5923(6) 0.9000(4) 0.0259(16) Uani 0.4187(19) 1 d D U P A 2
H11C H 0.6463 0.5802 0.9360 0.031 Uiso 0.4187(19) 1 calc R . P A 2
H11D H 0.7465 0.5923 0.9154 0.031 Uiso 0.4187(19) 1 calc R . P A 2
C19B C 0.7618(4) 0.7116(5) 0.8080(2) 0.0282(9) Uani 0.4187(19) 1 d D U P A 2
H19C H 0.8042 0.6809 0.8437 0.034 Uiso 0.4187(19) 1 calc R . P A 2
H19D H 0.7738 0.7773 0.8125 0.034 Uiso 0.4187(19) 1 calc R . P A 2
C20B C 0.7840(4) 0.6785(5) 0.7466(3) 0.0261(8) Uani 0.4187(19) 1 d D U P A 2
H20C H 0.7595 0.7231 0.7134 0.031 Uiso 0.4187(19) 1 calc R . P A 2
H20D H 0.8545 0.6748 0.7513 0.031 Uiso 0.4187(19) 1 calc R . P A 2
C1B C 0.4302(4) 0.6140(3) 0.60650(17) 0.0156(13) Uani 0.4187(19) 1 d D U P A 2
C2B C 0.3515(3) 0.6177(3) 0.5571(2) 0.0150(10) Uani 0.4187(19) 1 d D U P A 2
H2B H 0.2896 0.6020 0.5633 0.018 Uiso 0.4187(19) 1 calc R . P A 2
C3B C 0.3633(3) 0.6446(3) 0.4984(2) 0.0176(10) Uani 0.4187(19) 1 d D U P A 2
H3B H 0.3089 0.6469 0.4647 0.021 Uiso 0.4187(19) 1 calc R . P A 2
C4B C 0.4517(4) 0.6679(3) 0.4881(2) 0.0179(14) Uani 0.4187(19) 1 d D U P A 2
C5B C 0.5320(3) 0.6638(3) 0.5387(2) 0.0167(10) Uani 0.4187(19) 1 d D U P A 2
H5B H 0.5938 0.6794 0.5323 0.020 Uiso 0.4187(19) 1 calc R . P A 2
C6B C 0.5214(3) 0.6370(3) 0.5978(2) 0.0149(10) Uani 0.4187(19) 1 d D U P A 2
H6B H 0.5755 0.6343 0.6317 0.018 Uiso 0.4187(19) 1 calc R . P A 2
C7B C 0.4639(5) 0.6970(4) 0.4240(2) 0.0245(14) Uani 0.4187(19) 1 d D U P A 2
H7BA H 0.4131 0.6701 0.3920 0.037 Uiso 0.4187(19) 1 calc GR . P A 2
H7BB H 0.5266 0.6769 0.4178 0.037 Uiso 0.4187(19) 1 calc GR . P A 2
H7BC H 0.4600 0.7628 0.4209 0.037 Uiso 0.4187(19) 1 calc GR . P A 2
N5 N 0.34446(17) 0.33850(17) 0.82300(11) 0.0221(5) Uani 1 1 d . . . . .
C28 C 0.24028(18) 0.3541(2) 0.79090(13) 0.0229(5) Uani 1 1 d . . . . .
H28A H 0.2134 0.2965 0.7720 0.027 Uiso 1 1 calc R . . . .
H28B H 0.2043 0.3708 0.8231 0.027 Uiso 1 1 calc R . . . .
C29 C 0.22296(19) 0.4258(2) 0.74057(14) 0.0237(5) Uani 1 1 d . . . . .
H29A H 0.2649 0.4148 0.7108 0.028 Uiso 1 1 calc R . . . .
H29B H 0.2388 0.4858 0.7597 0.028 Uiso 1 1 calc R . . . .
C30 C 0.1176(2) 0.4240(2) 0.70571(15) 0.0280(6) Uani 1 1 d . . . . .
H30A H 0.1032 0.3650 0.6847 0.034 Uiso 1 1 calc R . . . .
H30B H 0.0760 0.4307 0.7362 0.034 Uiso 1 1 calc R . . . .
C31 C 0.0951(2) 0.4981(2) 0.65764(18) 0.0355(7) Uani 1 1 d . . . . .
H31A H 0.1370 0.4923 0.6278 0.053 Uiso 1 1 calc GR . . . .
H31B H 0.1057 0.5567 0.6785 0.053 Uiso 1 1 calc GR . . . .
H31C H 0.0279 0.4933 0.6354 0.053 Uiso 1 1 calc GR . . . .
C32 C 0.3932(2) 0.4251(2) 0.85034(14) 0.0246(6) Uani 1 1 d . . . . .
H3 H 0.4617 0.4119 0.8678 0.029 Uiso 1 1 calc R . . . .
H2 H 0.3904 0.4688 0.8159 0.029 Uiso 1 1 calc R . . . .
C33 C 0.3516(3) 0.4698(3) 0.90101(16) 0.0344(7) Uani 1 1 d . . . . .
H33A H 0.3597 0.4296 0.9378 0.041 Uiso 1 1 calc R . . . .
H33B H 0.2821 0.4805 0.8853 0.041 Uiso 1 1 calc R . . . .
C34 C 0.4027(3) 0.5594(3) 0.91999(16) 0.0369(8) Uani 1 1 d . . . . .
H34A H 0.3801 0.5843 0.9562 0.044 Uiso 1 1 calc R . . . .
H34B H 0.4724 0.5481 0.9335 0.044 Uiso 1 1 calc R . . . .
C35 C 0.3861(3) 0.6291(3) 0.86794(19) 0.0413(8) Uani 1 1 d . . . . .
H35A H 0.4200 0.6107 0.8356 0.062 Uiso 1 1 calc GR . . . .
H35B H 0.4103 0.6877 0.8850 0.062 Uiso 1 1 calc GR . . . .
H35C H 0.3173 0.6337 0.8497 0.062 Uiso 1 1 calc GR . . . .
C36 C 0.40231(19) 0.3056(2) 0.77692(13) 0.0217(5) Uani 1 1 d . . . . .
H4 H 0.4668 0.2880 0.8006 0.026 Uiso 1 1 calc R . . . .
H1 H 0.4108 0.3565 0.7495 0.026 Uiso 1 1 calc R . . . .
C37 C 0.36005(19) 0.22684(19) 0.73592(13) 0.0222(5) Uani 1 1 d . . . . .
H37A H 0.3062 0.2477 0.7025 0.027 Uiso 1 1 calc R . . . .
H37B H 0.3353 0.1810 0.7612 0.027 Uiso 1 1 calc R . . . .
C38 C 0.4389(2) 0.1861(2) 0.70715(16) 0.0310(6) Uani 1 1 d . . . . .
H38A H 0.4691 0.2348 0.6873 0.037 Uiso 1 1 calc R . . . .
H38B H 0.4889 0.1601 0.7410 0.037 Uiso 1 1 calc R . . . .
C39 C 0.4039(3) 0.1135(2) 0.65885(17) 0.0337(7) Uani 1 1 d . . . . .
H39A H 0.3568 0.1393 0.6240 0.051 Uiso 1 1 calc GR . . . .
H39B H 0.3740 0.0647 0.6780 0.051 Uiso 1 1 calc GR . . . .
H39C H 0.4584 0.0896 0.6433 0.051 Uiso 1 1 calc GR . . . .
C40 C 0.3433(2) 0.2681(2) 0.87341(15) 0.0319(7) Uani 1 1 d D . . . .
H40A H 0.3030 0.2168 0.8546 0.038 Uiso 0.5813(19) 1 calc R . P A 1
H40B H 0.3132 0.2947 0.9059 0.038 Uiso 0.5813(19) 1 calc R . P A 1
H40C H 0.2971 0.2884 0.8983 0.038 Uiso 0.4187(19) 1 calc R . P A 2
H40D H 0.3177 0.2115 0.8523 0.038 Uiso 0.4187(19) 1 calc R . P A 2
C41 C 0.4432(4) 0.2323(5) 0.9048(3) 0.0364(14) Uani 0.5813(19) 1 d D U P A 1
H41A H 0.4869 0.2838 0.9183 0.044 Uiso 0.5813(19) 1 calc R . P A 1
H41B H 0.4695 0.1968 0.8741 0.044 Uiso 0.5813(19) 1 calc R . P A 1
C42 C 0.4390(5) 0.1720(4) 0.9624(3) 0.0368(11) Uani 0.5813(19) 1 d D U P A 1
H42A H 0.3913 0.1235 0.9496 0.044 Uiso 0.5813(19) 1 calc R . P A 1
H42B H 0.5024 0.1436 0.9780 0.044 Uiso 0.5813(19) 1 calc R . P A 1
C43 C 0.4120(6) 0.2267(6) 1.0141(3) 0.0538(15) Uani 0.5813(19) 1 d D U P A 1
H43A H 0.3501 0.2562 0.9984 0.081 Uiso 0.5813(19) 1 calc GR . P A 1
H43B H 0.4612 0.2725 1.0286 0.081 Uiso 0.5813(19) 1 calc GR . P A 1
H43C H 0.4072 0.1869 1.0490 0.081 Uiso 0.5813(19) 1 calc GR . P A 1
C41B C 0.4371(5) 0.2455(8) 0.9189(4) 0.0370(14) Uani 0.4187(19) 1 d D U P A 2
H41C H 0.4727 0.3006 0.9355 0.044 Uiso 0.4187(19) 1 calc R . P A 2
H41D H 0.4788 0.2068 0.8992 0.044 Uiso 0.4187(19) 1 calc R . P A 2
C42B C 0.3991(5) 0.1939(7) 0.9707(4) 0.0382(11) Uani 0.4187(19) 1 d D U P A 2
H42C H 0.3646 0.2364 0.9929 0.046 Uiso 0.4187(19) 1 calc R . P A 2
H42D H 0.3532 0.1468 0.9511 0.046 Uiso 0.4187(19) 1 calc R . P A 2
C43B C 0.4806(8) 0.1508(8) 1.0169(4) 0.0564(17) Uani 0.4187(19) 1 d D U P A 2
H43D H 0.5073 0.1011 0.9966 0.085 Uiso 0.4187(19) 1 calc GR . P A 2
H43E H 0.4567 0.1276 1.0526 0.085 Uiso 0.4187(19) 1 calc GR . P A 2
H43F H 0.5307 0.1958 1.0315 0.085 Uiso 0.4187(19) 1 calc GR . P A 2

loop_
_atom_site_aniso_label
_atom_site_aniso_U_11
_atom_site_aniso_U_22
_atom_site_aniso_U_33
_atom_site_aniso_U_23
_atom_site_aniso_U_13
_atom_site_aniso_U_12
Co1 0.01263(16) 0.02137(18) 0.01836(17) 0.00333(13) 0.00075(12) 0.00013(12)
S1 0.0140(3) 0.0193(3) 0.0191(3) 0.0020(2) 0.0020(2) 0.0001(2)
S2 0.0186(3) 0.0243(3) 0.0225(3) 0.0042(2) 0.0035(2) -0.0035(2)
O1 0.0270(10) 0.0188(10) 0.0283(10) 0.0048(8) 0.0033(8) -0.0046(8)
O2 0.0174(9) 0.0407(13) 0.0285(11) -0.0008(9) 0.0027(8) 0.0074(8)
O3 0.0275(11) 0.0411(13) 0.0297(11) 0.0114(10) 0.0112(9) -0.0008(9)
O4 0.0282(11) 0.0283(11) 0.0343(12) -0.0021(9) 0.0017(9) -0.0114(9)
N1 0.0183(10) 0.0163(9) 0.0202(10) 0.0005(8) -0.0005(8) 0.0027(7)
N3 0.0176(10) 0.0264(12) 0.0201(10) 0.0015(9) 0.0021(8) 0.0011(8)
C12 0.0191(11) 0.0180(12) 0.0198(12) 0.0029(9) 0.0016(9) 0.0016(9)
C13 0.0242(13) 0.0220(13) 0.0184(12) -0.0002(10) 0.0028(10) 0.0010(10)
C14 0.0234(13) 0.0238(13) 0.0234(13) -0.0022(10) 0.0075(10) 0.0029(10)
C15 0.0208(12) 0.0251(14) 0.0280(14) -0.0016(11) 0.0005(10) 0.0063(10)
C16 0.0289(14) 0.0335(16) 0.0201(13) 0.0031(11) -0.0010(11) 0.0061(12)
C17 0.0268(13) 0.0240(13) 0.0185(12) 0.0034(10) 0.0028(10) 0.0036(10)
C18 0.0220(15) 0.075(3) 0.0380(19) -0.0042(19) -0.0004(13) 0.0163(17)
N4A 0.0148(12) 0.0270(16) 0.0262(13) 0.0075(11) 0.0047(10) -0.0016(11)
S3A 0.0175(7) 0.0249(8) 0.0302(7) 0.0138(6) 0.0108(5) 0.0056(6)
O5A 0.029(2) 0.0228(16) 0.048(2) 0.0091(15) 0.0170(17) 0.0004(14)
O6A 0.0260(16) 0.047(3) 0.037(2) 0.019(2) 0.0115(14) 0.0141(16)
C21A 0.0174(18) 0.0206(17) 0.0272(16) 0.0056(13) 0.0070(13) 0.0027(14)
C22A 0.040(2) 0.0310(19) 0.0266(18) 0.0023(15) 0.0072(17) -0.0001(17)
C23A 0.042(2) 0.0226(19) 0.0282(17) 0.0021(14) 0.0095(16) -0.0021(17)
C24A 0.029(2) 0.0260(18) 0.0282(17) 0.0020(14) 0.0057(15) 0.0049(16)
C25A 0.041(3) 0.030(2) 0.037(2) -0.0013(15) 0.0006(18) -0.0034(18)
C26A 0.038(2) 0.030(2) 0.0416(19) 0.0024(16) 0.0029(17) -0.0017(18)
C27A 0.041(3) 0.0338(17) 0.0295(13) 0.0058(12) 0.0138(13) 0.0208(17)
N2A 0.0174(15) 0.0165(17) 0.0219(15) -0.0016(13) -0.0007(12) -0.0003(12)
C9A 0.0237(12) 0.0148(15) 0.0335(18) -0.0002(13) -0.0002(13) 0.0015(11)
C8A 0.0209(17) 0.0163(12) 0.0300(19) 0.0011(11) 0.0022(14) 0.0010(11)
C10A 0.0171(16) 0.0225(18) 0.0220(15) -0.0046(13) -0.0008(12) -0.0016(13)
C11A 0.026(3) 0.024(2) 0.020(2) -0.0047(18) 0.003(2) 0.0014(19)
C19A 0.0222(15) 0.0244(17) 0.0292(17) 0.0023(15) 0.0005(14) -0.0049(13)
C20A 0.0154(16) 0.029(2) 0.0326(17) 0.0084(16) 0.0017(14) -0.0032(13)
C1A 0.018(2) 0.020(2) 0.020(2) 0.0032(17) -0.0005(17) -0.0006(17)
C2A 0.027(2) 0.027(2) 0.026(2) -0.0009(18) 0.0037(17) 0.0039(18)
C3A 0.032(3) 0.025(3) 0.029(2) 0.004(2) 0.000(2) 0.0049(19)
C4A 0.028(2) 0.026(4) 0.026(2) 0.002(2) 0.0050(17) -0.001(2)
C5A 0.035(2) 0.030(2) 0.033(2) 0.001(2) 0.011(2) 0.005(2)
C6A 0.025(2) 0.029(2) 0.030(2) 0.0053(19) 0.0028(17) 0.0064(18)
C7A 0.046(3) 0.053(4) 0.029(3) 0.011(3) 0.013(2) 0.003(3)
N4B 0.0152(14) 0.0252(18) 0.0260(15) 0.0089(14) 0.0046(12) -0.0006(14)
S3B 0.0179(9) 0.0237(11) 0.0323(10) 0.0128(8) 0.0071(7) 0.0017(8)
O5B 0.022(2) 0.0243(18) 0.042(3) 0.0111(17) 0.010(2) 0.0014(16)
O6B 0.0148(17) 0.036(3) 0.032(2) 0.014(2) 0.0054(15) 0.0045(17)
C21B 0.016(2) 0.018(2) 0.0259(18) 0.0032(15) 0.0040(16) -0.0009(17)
C22B 0.030(2) 0.024(2) 0.023(2) 0.0022(17) 0.0112(18) 0.0061(19)
C23B 0.036(3) 0.017(2) 0.026(2) 0.0047(16) 0.0120(18) 0.008(2)
C24B 0.030(3) 0.024(2) 0.0236(19) 0.0029(16) 0.0096(18) 0.008(2)
C25B 0.025(2) 0.022(2) 0.029(2) -0.0023(17) 0.0063(18) 0.0028(18)
C26B 0.022(2) 0.019(2) 0.033(2) 0.0055(17) 0.0049(17) 0.0018(18)
C27B 0.041(3) 0.0338(17) 0.0295(13) 0.0058(12) 0.0138(13) 0.0208(17)
N2B 0.0224(19) 0.014(2) 0.027(2) -0.0019(17) 0.0010(15) -0.0006(16)
C9B 0.0237(12) 0.0148(15) 0.0335(18) -0.0002(13) -0.0002(13) 0.0015(11)
C8B 0.0209(17) 0.0163(12) 0.0300(19) 0.0011(11) 0.0022(14) 0.0010(11)
C10B 0.0265(19) 0.0290(19) 0.0292(18) -0.0024(15) 0.0007(15) 0.0021(16)
C11B 0.027(3) 0.027(2) 0.021(2) -0.0037(19) 0.001(2) 0.003(2)
C19B 0.0241(16) 0.0264(18) 0.0316(18) 0.0011(17) 0.0006(15) -0.0035(14)
C20B 0.0154(16) 0.029(2) 0.0326(17) 0.0084(16) 0.0017(14) -0.0032(13)
C1B 0.015(2) 0.014(2) 0.018(2) 0.000(2) 0.004(2) 0.001(2)
C2B 0.011(2) 0.016(2) 0.017(2) 0.0000(19) 0.0003(18) -0.0017(18)
C3B 0.017(2) 0.015(3) 0.018(2) 0.004(2) -0.0032(19) -0.0007(19)
C4B 0.022(2) 0.012(4) 0.019(2) 0.002(2) 0.004(2) 0.004(2)
C5B 0.016(2) 0.016(2) 0.020(2) 0.0037(19) 0.0071(19) -0.0016(18)
C6B 0.009(2) 0.019(2) 0.016(2) 0.0078(18) 0.0010(17) 0.0055(17)
C7B 0.032(3) 0.021(3) 0.021(3) 0.006(3) 0.005(2) 0.000(3)
N5 0.0197(10) 0.0268(12) 0.0204(10) 0.0009(9) 0.0058(8) -0.0067(9)
C28 0.0141(11) 0.0317(15) 0.0242(13) -0.0034(11) 0.0070(9) -0.0047(10)
C29 0.0178(12) 0.0261(14) 0.0283(14) -0.0028(11) 0.0073(10) -0.0038(10)
C30 0.0205(13) 0.0315(16) 0.0314(15) -0.0036(12) 0.0045(11) -0.0031(11)
C31 0.0281(15) 0.0338(17) 0.0416(18) -0.0004(14) 0.0010(13) -0.0002(13)
C32 0.0229(13) 0.0279(14) 0.0232(13) -0.0034(11) 0.0055(10) -0.0090(10)
C33 0.0384(17) 0.0414(19) 0.0266(15) -0.0094(13) 0.0140(13) -0.0142(14)
C34 0.0386(18) 0.045(2) 0.0295(16) -0.0158(14) 0.0121(13) -0.0121(15)
C35 0.0388(18) 0.0351(19) 0.049(2) -0.0125(16) 0.0063(16) -0.0034(15)
C36 0.0166(11) 0.0244(13) 0.0248(13) 0.0008(10) 0.0058(9) -0.0017(9)
C37 0.0200(12) 0.0209(13) 0.0258(13) 0.0023(10) 0.0051(10) -0.0006(9)
C38 0.0219(13) 0.0345(17) 0.0390(17) -0.0047(13) 0.0114(12) -0.0022(12)
C39 0.0373(17) 0.0276(16) 0.0397(18) -0.0019(13) 0.0160(14) 0.0032(13)
C40 0.0364(16) 0.0349(17) 0.0238(14) 0.0057(12) 0.0054(12) -0.0156(13)
C41 0.0424(18) 0.036(2) 0.026(2) 0.0024(19) -0.0026(15) -0.0054(15)
C42 0.037(3) 0.042(3) 0.0314(19) 0.0076(18) 0.0054(18) 0.007(2)
C43 0.061(3) 0.065(4) 0.033(2) 0.005(2) 0.004(2) 0.015(3)
C41B 0.0431(18) 0.037(2) 0.026(2) 0.003(2) -0.0030(15) -0.0057(16)
C42B 0.038(3) 0.043(3) 0.032(2) 0.0079(18) 0.0052(19) 0.006(2)
C43B 0.062(3) 0.068(4) 0.036(2) 0.008(2) 0.003(2) 0.017(3)

loop_
_atom_type_symbol
_atom_type_description
_atom_type_scat_dispersion_real
_atom_type_scat_dispersion_imag
_atom_type_scat_source
C C 0.0030 0.0020 'International Tables Vol C Tables 4.2.6.8 and 6.1.1.4'
H H 0.0000 0.0000 'International Tables Vol C Tables 4.2.6.8 and 6.1.1.4'
Co Co 0.3490 0.9720 'International Tables Vol C Tables 4.2.6.8 and 6.1.1.4'
N N 0.0060 0.0030 'International Tables Vol C Tables 4.2.6.8 and 6.1.1.4'
O O 0.0110 0.0060 'International Tables Vol C Tables 4.2.6.8 and 6.1.1.4'
S S 0.1250 0.1230 'International Tables Vol C Tables 4.2.6.8 and 6.1.1.4'

loop_
_geom_angle_atom_site_label_1
_geom_angle_atom_site_label_2
_geom_angle_atom_site_label_3
_geom_angle
N1 Co1 N3 114.84(10)
N1 Co1 N4A 122.42(13)
N1 Co1 N2A 85.84(12)
N1 Co1 N4B 117.25(16)
N1 Co1 N2B 79.70(14)
N3 Co1 N4A 120.24(13)
N3 Co1 N2A 84.75(12)
N3 Co1 N4B 122.25(16)
N3 Co1 N2B 83.10(13)
N4A Co1 N2A 83.67(17)
N4B Co1 N2B 83.20(18)
O1 S1 O2 116.91(14)
O1 S1 N1 107.64(12)
O1 S1 C1A 103.85(19)
O1 S1 C1B 109.76(18)
O2 S1 N1 112.08(13)
O2 S1 C1A 108.12(17)
O2 S1 C1B 102.70(18)
N1 S1 C1A 107.58(15)
N1 S1 C1B 107.3(2)
O3 S2 N3 112.20(14)
O3 S2 C12 105.69(13)
O4 S2 O3 117.33(14)
O4 S2 N3 107.73(13)
O4 S2 C12 107.26(14)
N3 S2 C12 105.93(13)
S1 O1 H1 145.2
S1 O2 H2 74.5
S2 O3 H3 88.2
S2 O4 H4 123.2
S1 N1 Co1 127.48(14)
C8A N1 Co1 109.8(2)
C8A N1 S1 118.7(2)
C8B N1 Co1 119.3(2)
C8B N1 S1 113.1(2)
S2 N3 Co1 127.19(15)
C11A N3 Co1 113.0(2)
C11A N3 S2 117.8(3)
C11B N3 Co1 114.2(2)
C11B N3 S2 115.6(3)
C13 C12 S2 118.2(2)
C17 C12 S2 121.9(2)
C17 C12 C13 119.9(3)
C12 C13 H13 120.2
C14 C13 C12 119.7(3)
C14 C13 H13 120.2
C13 C14 H14 119.5
C13 C14 C15 120.9(3)
C15 C14 H14 119.5
C14 C15 C18 119.9(3)
C16 C15 C14 118.6(3)
C16 C15 C18 121.4(3)
C15 C16 H16 119.4
C15 C16 C17 121.2(3)
C17 C16 H16 119.4
C12 C17 C16 119.7(3)
C12 C17 H17 120.1
C16 C17 H17 120.1
C15 C18 H18A 109.5
C15 C18 H18B 109.5
C15 C18 H18C 109.5
H18A C18 H18B 109.5
H18A C18 H18C 109.5
H18B C18 H18C 109.5
S3A N4A Co1 128.8(3)
C20A N4A Co1 113.0(3)
C20A N4A S3A 116.7(3)
N4A S3A C21A 107.60(17)
O5A S3A N4A 107.54(18)
O5A S3A C21A 105.7(2)
O6A S3A N4A 113.6(2)
O6A S3A O5A 115.9(3)
O6A S3A C21A 105.92(16)
C22A C21A S3A 125.1(3)
C26A C21A S3A 115.3(3)
C26A C21A C22A 119.4(3)
C21A C22A H22A 120.2
C23A C22A C21A 119.6(4)
C23A C22A H22A 120.2
C22A C23A H23A 119.4
C24A C23A C22A 121.1(4)
C24A C23A H23A 119.4
C23A C24A C25A 118.5(4)
C23A C24A C27A 121.9(4)
C25A C24A C27A 119.6(4)
C24A C25A H25A 119.7
C26A C25A C24A 120.7(4)
C26A C25A H25A 119.7
C21A C26A C25A 120.6(4)
C21A C26A H26A 119.7
C25A C26A H26A 119.7
C24A C27A H27A 109.5
C24A C27A H27B 109.5
C24A C27A H27C 109.5
H27A C27A H27B 109.5
H27A C27A H27C 109.5
H27B C27A H27C 109.5
C9A N2A Co1 105.4(2)
C10A N2A Co1 106.1(3)
C10A N2A C9A 111.4(3)
C19A N2A Co1 108.4(3)
C19A N2A C9A 112.6(3)
C19A N2A C10A 112.4(3)
N2A C9A H9AA 109.8
N2A C9A H9AB 109.8
N2A C9A C8A 109.6(3)
H9AA C9A H9AB 108.2
C8A C9A H9AA 109.8
C8A C9A H9AB 109.8
N1 C8A C9A 106.8(3)
N1 C8A H8AA 110.4
N1 C8A H8AB 110.4
C9A C8A H8AA 110.4
C9A C8A H8AB 110.4
H8AA C8A H8AB 108.6
N2A C10A H10A 109.6
N2A C10A H10B 109.6
N2A C10A C11A 110.2(4)
H10A C10A H10B 108.1
C11A C10A H10A 109.6
C11A C10A H10B 109.6
N3 C11A C10A 109.6(5)
N3 C11A H11A 109.7
N3 C11A H11B 109.7
C10A C11A H11A 109.7
C10A C11A H11B 109.7
H11A C11A H11B 108.2
N2A C19A H19A 109.8
N2A C19A H19B 109.8
N2A C19A C20A 109.2(3)
H19A C19A H19B 108.3
C20A C19A H19A 109.8
C20A C19A H19B 109.8
N4A C20A C19A 107.1(3)
N4A C20A H20A 110.3
N4A C20A H20B 110.3
C19A C20A H20A 110.3
C19A C20A H20B 110.3
H20A C20A H20B 108.5
C2A C1A S1 120.5(3)
C2A C1A C6A 120.2(3)
C6A C1A S1 119.3(3)
C1A C2A H2A 120.1
C1A C2A C3A 119.8(4)
C3A C2A H2A 120.1
C2A C3A H3A 119.2
C4A C3A C2A 121.6(4)
C4A C3A H3A 119.2
C3A C4A C5A 118.5(4)
C3A C4A C7A 121.3(4)
C5A C4A C7A 120.3(4)
C4A C5A H5A 119.7
C6A C5A C4A 120.6(4)
C6A C5A H5A 119.7
C1A C6A H6A 120.4
C5A C6A C1A 119.3(3)
C5A C6A H6A 120.4
C4A C7A H7AA 109.5
C4A C7A H7AB 109.5
C4A C7A H7AC 109.5
H7AA C7A H7AB 109.5
H7AA C7A H7AC 109.5
H7AB C7A H7AC 109.5
S3B N4B Co1 126.8(3)
C20B N4B Co1 113.3(3)
C20B N4B S3B 118.5(4)
N4B S3B C21B 107.17(18)
O5B S3B N4B 107.24(19)
O5B S3B C21B 105.8(2)
O6B S3B N4B 113.4(3)
O6B S3B O5B 116.3(3)
O6B S3B C21B 106.38(18)
C22B C21B S3B 123.2(3)
C26B C21B S3B 117.2(3)
C26B C21B C22B 119.4(3)
C21B C22B H22B 120.0
C23B C22B C21B 119.9(4)
C23B C22B H22B 120.0
C22B C23B H23B 119.5
C24B C23B C22B 121.1(4)
C24B C23B H23B 119.5
C23B C24B C25B 118.5(4)
C23B C24B C27B 121.4(4)
C25B C24B C27B 120.1(4)
C24B C25B H25B 119.7
C26B C25B C24B 120.7(4)
C26B C25B H25B 119.7
C21B C26B C25B 120.4(4)
C21B C26B H26B 119.8
C25B C26B H26B 119.8
C24B C27B H27D 109.5
C24B C27B H27E 109.5
C24B C27B H27F 109.5
H27D C27B H27E 109.5
H27D C27B H27F 109.5
H27E C27B H27F 109.5
C9B N2B Co1 108.2(3)
C9B N2B C10B 111.1(4)
C10B N2B Co1 107.2(3)
C19B N2B Co1 105.3(3)
C19B N2B C9B 112.5(3)
C19B N2B C10B 112.1(3)
N2B C9B H9BA 109.7
N2B C9B H9BB 109.7
N2B C9B C8B 109.9(3)
H9BA C9B H9BB 108.2
C8B C9B H9BA 109.7
C8B C9B H9BB 109.7
N1 C8B C9B 110.8(4)
N1 C8B H8BA 109.5
N1 C8B H8BB 109.5
C9B C8B H8BA 109.5
C9B C8B H8BB 109.5
H8BA C8B H8BB 108.1
N2B C10B H10C 109.7
N2B C10B H10D 109.7
N2B C10B C11B 110.0(4)
H10C C10B H10D 108.2
C11B C10B H10C 109.7
C11B C10B H10D 109.7
N3 C11B H11C 109.2
N3 C11B H11D 109.2
C10B C11B N3 111.8(7)
C10B C11B H11C 109.2
C10B C11B H11D 109.2
H11C C11B H11D 107.9
N2B C19B H19C 109.8
N2B C19B H19D 109.8
N2B C19B C20B 109.4(3)
H19C C19B H19D 108.2
C20B C19B H19C 109.8
C20B C19B H19D 109.8
N4B C20B C19B 113.4(4)
N4B C20B H20C 108.9
N4B C20B H20D 108.9
C19B C20B H20C 108.9
C19B C20B H20D 108.9
H20C C20B H20D 107.7
C2B C1B S1 121.6(4)
C2B C1B C6B 120.4(3)
C6B C1B S1 118.0(3)
C1B C2B H2B 120.2
C1B C2B C3B 119.7(4)
C3B C2B H2B 120.2
C2B C3B H3B 119.2
C4B C3B C2B 121.6(4)
C4B C3B H3B 119.2
C3B C4B C5B 118.6(4)
C3B C4B C7B 121.2(4)
C5B C4B C7B 120.2(4)
C4B C5B H5B 119.7
C6B C5B C4B 120.6(4)
C6B C5B H5B 119.7
C1B C6B H6B 120.4
C5B C6B C1B 119.2(3)
C5B C6B H6B 120.4
C4B C7B H7BA 109.5
C4B C7B H7BB 109.5
C4B C7B H7BC 109.5
H7BA C7B H7BB 109.5
H7BA C7B H7BC 109.5
H7BB C7B H7BC 109.5
C28 N5 C32 111.9(2)
C28 N5 C40 106.1(2)
C32 N5 C40 111.7(2)
C36 N5 C28 111.1(2)
C36 N5 C32 105.4(2)
C36 N5 C40 110.7(2)
N5 C28 H28A 108.4
N5 C28 H28B 108.4
H28A C28 H28B 107.4
C29 C28 N5 115.7(2)
C29 C28 H28A 108.4
C29 C28 H28B 108.4
C28 C29 H29A 109.7
C28 C29 H29B 109.7
C28 C29 C30 109.8(2)
H29A C29 H29B 108.2
C30 C29 H29A 109.7
C30 C29 H29B 109.7
C29 C30 H30A 109.2
C29 C30 H30B 109.2
H30A C30 H30B 107.9
C31 C30 C29 111.9(3)
C31 C30 H30A 109.2
C31 C30 H30B 109.2
C30 C31 H31A 109.5
C30 C31 H31B 109.5
C30 C31 H31C 109.5
H31A C31 H31B 109.5
H31A C31 H31C 109.5
H31B C31 H31C 109.5
N5 C32 H3 108.3
N5 C32 H2 108.3
H3 C32 H2 107.4
C33 C32 N5 116.0(2)
C33 C32 H3 108.3
C33 C32 H2 108.3
C32 C33 H33A 109.7
C32 C33 H33B 109.7
C32 C33 C34 109.8(3)
H33A C33 H33B 108.2
C34 C33 H33A 109.7
C34 C33 H33B 109.7
C33 C34 H34A 108.9
C33 C34 H34B 108.9
H34A C34 H34B 107.7
C35 C34 C33 113.5(3)
C35 C34 H34A 108.9
C35 C34 H34B 108.9
C34 C35 H35A 109.5
C34 C35 H35B 109.5
C34 C35 H35C 109.5
H35A C35 H35B 109.5
H35A C35 H35C 109.5
H35B C35 H35C 109.5
N5 C36 H4 108.3
N5 C36 H1 108.3
N5 C36 C37 116.0(2)
H4 C36 H1 107.4
C37 C36 H4 108.3
C37 C36 H1 108.3
C36 C37 H37A 110.0
C36 C37 H37B 110.0
C36 C37 C38 108.4(2)
H37A C37 H37B 108.4
C38 C37 H37A 110.0
C38 C37 H37B 110.0
C37 C38 H38A 108.7
C37 C38 H38B 108.7
H38A C38 H38B 107.6
C39 C38 C37 114.1(3)
C39 C38 H38A 108.7
C39 C38 H38B 108.7
C38 C39 H39A 109.5
C38 C39 H39B 109.5
C38 C39 H39C 109.5
H39A C39 H39B 109.5
H39A C39 H39C 109.5
H39B C39 H39C 109.5
N5 C40 H40A 108.7
N5 C40 H40B 108.7
N5 C40 H40C 107.6
N5 C40 H40D 107.6
N5 C40 C41 114.0(3)
H40A C40 H40B 107.6
H40C C40 H40D 107.1
C41 C40 H40A 108.7
C41 C40 H40B 108.7
C41B C40 N5 118.7(4)
C41B C40 H40C 107.6
C41B C40 H40D 107.6
C40 C41 H41A 109.3
C40 C41 H41B 109.3
C40 C41 C42 111.5(4)
H41A C41 H41B 108.0
C42 C41 H41A 109.3
C42 C41 H41B 109.3
C41 C42 H42A 109.4
C41 C42 H42B 109.4
H42A C42 H42B 108.0
C43 C42 C41 111.1(5)
C43 C42 H42A 109.4
C43 C42 H42B 109.4
C42 C43 H43A 109.5
C42 C43 H43B 109.5
C42 C43 H43C 109.5
H43A C43 H43B 109.5
H43A C43 H43C 109.5
H43B C43 H43C 109.5
C40 C41B H41C 111.6
C40 C41B H41D 111.6
C40 C41B C42B 100.9(5)
H41C C41B H41D 109.4
C42B C41B H41C 111.6
C42B C41B H41D 111.6
C41B C42B H42C 109.5
C41B C42B H42D 109.5
H42C C42B H42D 108.0
C43B C42B C41B 110.9(5)
C43B C42B H42C 109.5
C43B C42B H42D 109.5
C42B C43B H43D 109.5
C42B C43B H43E 109.5
C42B C43B H43F 109.5
H43D C43B H43E 109.5
H43D C43B H43F 109.5
H43E C43B H43F 109.5

loop_
_geom_bond_atom_site_label_1
_geom_bond_atom_site_label_2
_geom_bond_distance
Co1 N1 1.967(2)
Co1 N3 1.970(2)
Co1 N4A 1.976(3)
Co1 N2A 2.075(4)
Co1 N4B 1.979(4)
Co1 N2B 2.220(5)
S1 O1 1.447(2)
S1 O2 1.451(2)
S1 N1 1.577(2)
S1 C1A 1.782(3)
S1 C1B 1.770(3)
S2 O3 1.451(2)
S2 O4 1.447(2)
S2 N3 1.578(3)
S2 C12 1.775(3)
O1 H1 2.3543
O2 H2 3.5568
O3 H3 2.5749
O4 H4 2.5609
N1 C8A 1.484(4)
N1 C8B 1.478(5)
N3 C11A 1.423(8)
N3 C11B 1.537(13)
C12 C13 1.398(4)
C12 C17 1.386(4)
C13 H13 0.9500
C13 C14 1.384(4)
C14 H14 0.9500
C14 C15 1.395(4)
C15 C16 1.387(4)
C15 C18 1.511(4)
C16 H16 0.9500
C16 C17 1.388(4)
C17 H17 0.9500
C18 H18A 0.9800
C18 H18B 0.9800
C18 H18C 0.9800
N4A S3A 1.573(4)
N4A C20A 1.489(5)
S3A O5A 1.455(4)
S3A O6A 1.442(3)
S3A C21A 1.781(3)
C21A C22A 1.394(6)
C21A C26A 1.373(6)
C22A H22A 0.9500
C22A C23A 1.390(6)
C23A H23A 0.9500
C23A C24A 1.372(6)
C24A C25A 1.399(6)
C24A C27A 1.514(5)
C25A H25A 0.9500
C25A C26A 1.376(7)
C26A H26A 0.9500
C27A H27A 0.9800
C27A H27B 0.9800
C27A H27C 0.9800
N2A C9A 1.484(5)
N2A C10A 1.482(5)
N2A C19A 1.475(5)
C9A H9AA 0.9900
C9A H9AB 0.9900
C9A C8A 1.526(4)
C8A H8AA 0.9900
C8A H8AB 0.9900
C10A H10A 0.9900
C10A H10B 0.9900
C10A C11A 1.529(6)
C11A H11A 0.9900
C11A H11B 0.9900
C19A H19A 0.9900
C19A H19B 0.9900
C19A C20A 1.532(5)
C20A H20A 0.9900
C20A H20B 0.9900
C1A C2A 1.382(5)
C1A C6A 1.400(5)
C2A H2A 0.9500
C2A C3A 1.391(6)
C3A H3A 0.9500
C3A C4A 1.373(6)
C4A C5A 1.414(6)
C4A C7A 1.514(5)
C5A H5A 0.9500
C5A C6A 1.394(6)
C6A H6A 0.9500
C7A H7AA 0.9800
C7A H7AB 0.9800
C7A H7AC 0.9800
N4B S3B 1.577(4)
N4B C20B 1.489(6)
S3B O5B 1.454(4)
S3B O6B 1.438(3)
S3B C21B 1.783(3)
C21B C22B 1.397(6)
C21B C26B 1.370(6)
C22B H22B 0.9500
C22B C23B 1.384(6)
C23B H23B 0.9500
C23B C24B 1.375(6)
C24B C25B 1.396(6)
C24B C27B 1.514(5)
C25B H25B 0.9500
C25B C26B 1.384(7)
C26B H26B 0.9500
C27B H27D 0.9800
C27B H27E 0.9800
C27B H27F 0.9800
N2B C9B 1.484(5)
N2B C10B 1.485(5)
N2B C19B 1.475(5)
C9B H9BA 0.9900
C9B H9BB 0.9900
C9B C8B 1.523(4)
C8B H8BA 0.9900
C8B H8BB 0.9900
C10B H10C 0.9900
C10B H10D 0.9900
C10B C11B 1.529(5)
C11B H11C 0.9900
C11B H11D 0.9900
C19B H19C 0.9900
C19B H19D 0.9900
C19B C20B 1.530(5)
C20B H20C 0.9900
C20B H20D 0.9900
C1B C2B 1.382(5)
C1B C6B 1.400(6)
C2B H2B 0.9500
C2B C3B 1.392(6)
C3B H3B 0.9500
C3B C4B 1.374(6)
C4B C5B 1.414(6)
C4B C7B 1.514(5)
C5B H5B 0.9500
C5B C6B 1.394(6)
C6B H6B 0.9500
C7B H7BA 0.9800
C7B H7BB 0.9800
C7B H7BC 0.9800
N5 C28 1.519(4)
N5 C32 1.522(4)
N5 C36 1.517(4)
N5 C40 1.523(4)
C28 H28A 0.9900
C28 H28B 0.9900
C28 C29 1.515(4)
C29 H29A 0.9900
C29 H29B 0.9900
C29 C30 1.533(4)
C30 H30A 0.9900
C30 H30B 0.9900
C30 C31 1.509(5)
C31 H31A 0.9800
C31 H31B 0.9800
C31 H31C 0.9800
C32 H3 0.9900
C32 H2 0.9900
C32 C33 1.520(4)
C33 H33A 0.9900
C33 H33B 0.9900
C33 C34 1.531(5)
C34 H34A 0.9900
C34 H34B 0.9900
C34 C35 1.519(6)
C35 H35A 0.9800
C35 H35B 0.9800
C35 H35C 0.9800
C36 H4 0.9900
C36 H1 0.9900
C36 C37 1.518(4)
C37 H37A 0.9900
C37 H37B 0.9900
C37 C38 1.529(4)
C38 H38A 0.9900
C38 H38B 0.9900
C38 C39 1.518(5)
C39 H39A 0.9800
C39 H39B 0.9800
C39 H39C 0.9800
C40 H40A 0.9900
C40 H40B 0.9900
C40 H40C 0.9900
C40 H40D 0.9900
C40 C41 1.537(6)
C40 C41B 1.523(6)
C41 H41A 0.9900
C41 H41B 0.9900
C41 C42 1.560(6)
C42 H42A 0.9900
C42 H42B 0.9900
C42 C43 1.510(7)
C43 H43A 0.9800
C43 H43B 0.9800
C43 H43C 0.9800
C41B H41C 0.9900
C41B H41D 0.9900
C41B C42B 1.561(6)
C42B H42C 0.9900
C42B H42D 0.9900
C42B C43B 1.510(7)
C43B H43D 0.9800
C43B H43E 0.9800
C43B H43F 0.9800

loop_
_geom_torsion_atom_site_label_1
_geom_torsion_atom_site_label_2
_geom_torsion_atom_site_label_3
_geom_torsion_atom_site_label_4
_geom_torsion
Co1 N1 C8A C9A -40.2(4)
Co1 N1 C8B C9B 17.5(7)
Co1 N3 C11A C10A -31.1(10)
Co1 N3 C11B C10B 24.6(15)
Co1 N4A S3A O5A 8.2(3)
Co1 N4A S3A O6A -121.5(3)
Co1 N4A S3A C21A 121.6(3)
Co1 N4A C20A C19A -34.3(4)
Co1 N2A C9A C8A -38.5(4)
Co1 N2A C10A C11A -36.1(6)
Co1 N2A C19A C20A -38.2(4)
Co1 N4B S3B O5B 4.9(4)
Co1 N4B S3B O6B -124.8(4)
Co1 N4B S3B C21B 118.2(3)
Co1 N4B C20B C19B 21.7(7)
Co1 N2B C9B C8B 36.2(6)
Co1 N2B C10B C11B 35.9(10)
Co1 N2B C19B C20B 39.0(5)
S1 N1 C8A C9A 160.7(3)
S1 N1 C8B C9B -158.3(4)
S1 C1A C2A C3A -179.2(3)
S1 C1A C6A C5A 179.2(3)
S1 C1B C2B C3B -179.5(3)
S1 C1B C6B C5B 179.6(3)
S2 N3 C11A C10A 133.9(5)
S2 N3 C11B C10B -173.9(8)
S2 C12 C13 C14 176.6(2)
S2 C12 C17 C16 -176.5(2)
O1 S1 O2 H2 48.7
O1 S1 N1 Co1 23.9(2)
O1 S1 N1 C8A 178.9(3)
O1 S1 N1 C8B -160.8(4)
O1 S1 C1A C2A 139.0(2)
O1 S1 C1A C6A -40.1(3)
O1 S1 C1B C2B 85.2(3)
O1 S1 C1B C6B -94.3(3)
O2 S1 O1 H1 -58.0
O2 S1 N1 Co1 153.76(16)
O2 S1 N1 C8A -51.2(3)
O2 S1 N1 C8B -30.9(4)
O2 S1 C1A C2A 14.2(3)
O2 S1 C1A C6A -164.9(2)
O2 S1 C1B C2B -39.8(3)
O2 S1 C1B C6B 140.7(2)
O3 S2 O4 H4 35.1
O3 S2 N3 Co1 -153.43(16)
O3 S2 N3 C11A 43.9(6)
O3 S2 N3 C11B 47.8(9)
O3 S2 C12 C13 175.3(2)
O3 S2 C12 C17 -8.4(3)
O4 S2 O3 H3 -55.6
O4 S2 N3 Co1 -22.8(2)
O4 S2 N3 C11A 174.5(6)
O4 S2 N3 C11B 178.4(8)
O4 S2 C12 C13 49.4(3)
O4 S2 C12 C17 -134.3(2)
N1 S1 O1 H1 69.2
N1 S1 O2 H2 -76.2
N1 S1 C1A C2A -107.0(2)
N1 S1 C1A C6A 73.9(3)
N1 S1 C1B C2B -158.1(2)
N1 S1 C1B C6B 22.4(3)
N3 S2 O3 H3 70.0
N3 S2 O4 H4 -92.6
N3 S2 C12 C13 -65.5(3)
N3 S2 C12 C17 110.8(2)
C12 S2 O3 H3 -175.0
C12 S2 O4 H4 153.7
C12 S2 N3 Co1 91.72(18)
C12 S2 N3 C11A -71.0(6)
C12 S2 N3 C11B -67.1(8)
C12 C13 C14 C15 0.4(4)
C13 C12 C17 C16 -0.2(4)
C13 C14 C15 C16 -0.9(5)
C13 C14 C15 C18 179.9(3)
C14 C15 C16 C17 0.9(5)
C15 C16 C17 C12 -0.3(5)
C17 C12 C13 C14 0.2(4)
C18 C15 C16 C17 -180.0(3)
N4A S3A C21A C22A 42.9(3)
N4A S3A C21A C26A -132.3(3)
S3A N4A C20A C19A 158.4(3)
S3A C21A C22A C23A -175.0(2)
S3A C21A C26A C25A 175.5(3)
O5A S3A C21A C22A 157.5(3)
O5A S3A C21A C26A -17.6(3)
O6A S3A C21A C22A -78.9(3)
O6A S3A C21A C26A 105.9(3)
C21A C22A C23A C24A -0.13(12)
C22A C21A C26A C25A 0.0(3)
C22A C23A C24A C25A 0.2(2)
C22A C23A C24A C27A 179.73(15)
C23A C24A C25A C26A -0.2(3)
C24A C25A C26A C21A 0.1(3)
C26A C21A C22A C23A 0.01(11)
C27A C24A C25A C26A -179.7(2)
N2A C9A C8A N1 52.9(5)
N2A C10A C11A N3 45.2(9)
N2A C19A C20A N4A 47.3(5)
C9A N2A C10A C11A 78.1(6)
C9A N2A C19A C20A -154.3(4)
C10A N2A C9A C8A -153.2(4)
C10A N2A C19A C20A 78.8(5)
C19A N2A C9A C8A 79.4(4)
C19A N2A C10A C11A -154.4(6)
C20A N4A S3A O5A 173.2(3)
C20A N4A S3A O6A 43.5(4)
C20A N4A S3A C21A -73.4(3)
C1A S1 O1 H1 -176.9
C1A S1 O2 H2 165.4
C1A S1 N1 Co1 -87.5(2)
C1A S1 N1 C8A 67.5(3)
C1A C2A C3A C4A -0.11(12)
C2A C1A C6A C5A 0.0(2)
C2A C3A C4A C5A 0.3(2)
C2A C3A C4A C7A 179.94(15)
C3A C4A C5A C6A -0.3(3)
C4A C5A C6A C1A 0.2(3)
C6A C1A C2A C3A -0.07(11)
C7A C4A C5A C6A -180.0(2)
N4B S3B C21B C22B 2.5(3)
N4B S3B C21B C26B 177.8(3)
S3B N4B C20B C19B -145.8(4)
S3B C21B C22B C23B 175.0(3)
S3B C21B C26B C25B -175.0(3)
O5B S3B C21B C22B 116.7(3)
O5B S3B C21B C26B -68.0(3)
O6B S3B C21B C22B -119.0(4)
O6B S3B C21B C26B 56.2(4)
C21B C22B C23B C24B -0.09(12)
C22B C21B C26B C25B 0.4(3)
C22B C23B C24B C25B 0.1(3)
C22B C23B C24B C27B 179.85(15)
C23B C24B C25B C26B 0.2(3)
C24B C25B C26B C21B -0.4(3)
C26B C21B C22B C23B -0.18(11)
C27B C24B C25B C26B -179.6(2)
N2B C9B C8B N1 -35.6(7)
N2B C10B C11B N3 -40.6(14)
N2B C19B C20B N4B -42.1(7)
C9B N2B C10B C11B 154.0(9)
C9B N2B C19B C20B -78.6(6)
C10B N2B C9B C8B -81.2(6)
C10B N2B C19B C20B 155.2(5)
C19B N2B C9B C8B 152.1(5)
C19B N2B C10B C11B -79.1(10)
C20B N4B S3B O5B 170.6(4)
C20B N4B S3B O6B 40.9(5)
C20B N4B S3B C21B -76.2(5)
C1B S1 O1 H1 -174.3
C1B S1 O2 H2 168.9
C1B S1 N1 Co1 -94.2(2)
C1B S1 N1 C8B 81.1(4)
C1B C2B C3B C4B -0.12(12)
C2B C1B C6B C5B 0.1(2)
C2B C3B C4B C5B 0.3(2)
C2B C3B C4B C7B 179.92(15)
C3B C4B C5B C6B -0.3(3)
C4B C5B C6B C1B 0.1(3)
C6B C1B C2B C3B -0.07(11)
C7B C4B C5B C6B -179.9(2)
N5 C28 C29 C30 171.3(2)
N5 C32 C33 C34 -175.5(3)
N5 C36 C37 C38 -163.8(2)
N5 C40 C41 C42 171.3(4)
N5 C40 C41B C42B 165.2(6)
C28 N5 C32 C33 62.2(3)
C28 N5 C36 C37 -50.0(3)
C28 N5 C40 C41 171.2(4)
C28 N5 C40 C41B -173.3(6)
C28 C29 C30 C31 176.5(3)
C32 N5 C28 C29 55.0(3)
C32 N5 C36 C37 -171.4(2)
C32 N5 C40 C41 -66.7(4)
C32 N5 C40 C41B -51.1(6)
C32 C33 C34 C35 65.0(4)
C36 N5 C28 C29 -62.5(3)
C36 N5 C32 C33 -177.0(3)
C36 N5 C40 C41 50.5(4)
C36 N5 C40 C41B 66.0(6)
C36 C37 C38 C39 -173.1(3)
C40 N5 C28 C29 177.0(3)
C40 N5 C32 C33 -56.6(4)
C40 N5 C36 C37 67.7(3)
C40 C41 C42 C43 -66.6(8)
C40 C41B C42B C43B 170.8(8)
